data_7125910
loop_
_publ_author_name
'Shen, Lingyi'
'Zhao, Yanxia'
'Dai, Dihua'
'Yang, Ying-Wei'
'Wu, Biao'
'Yang, Xiao-Juan'

_publ_section_title
;
 Stabilization of Grignard reagents by a pillar[5]arene host - Schlenk
 equilibria and Grignard reactions.
;
_journal_issue 9
_journal_name_full 'Chemical communications (Cambridge, England)'
_journal_page_first 1381
_journal_page_last 1384
_journal_paper_doi 10.1039/c9cc08728a
_journal_volume 56
_journal_year 2020
_chemical_formula_moiety 'C22.57 H45.49 Br0.36 Mg2 O2, C45 H50 O10'
_chemical_formula_sum 'C67.57 H98.78 Br0.36 Mg2 O12'
_chemical_formula_weight 1180.46
_space_group_crystal_system monoclinic
_space_group_IT_number 4
_space_group_name_Hall 'P 2yb'
_space_group_name_H-M_alt 'P 1 21 1'
_atom_sites_solution_hydrogens geom
_audit_creation_date 2019-04-19
_audit_creation_method
;
Olex2 1.2
(compiled 2018.05.29 svn.r3508 for OlexSys, GUI svn.r5506)
;
_audit_update_record
;
2019-07-23 deposited with the CCDC.	2020-01-07 downloaded from the CCDC.
;
_cell_angle_alpha 90
_cell_angle_beta 107.915(3)
_cell_angle_gamma 90
_cell_formula_units_Z 2
_cell_length_a 13.565(3)
_cell_length_b 12.450(3)
_cell_length_c 20.554(4)
_cell_measurement_reflns_used 8068
_cell_measurement_temperature 153(2)
_cell_measurement_theta_max 24.45
_cell_measurement_theta_min 2.19
_cell_volume 3302.9(13)
_computing_cell_refinement 'SAINT v8.34A (Bruker, 2013)'
_computing_data_reduction 'SAINT v8.34A (Bruker, 2013)'
_computing_molecular_graphics 'Olex2 (Dolomanov et al., 2009)'
_computing_publication_material 'Olex2 (Dolomanov et al., 2009)'
_computing_structure_refinement 'XL (Sheldrick, 2008)'
_diffrn_ambient_temperature 153.15
_diffrn_measured_fraction_theta_full 0.992
_diffrn_measured_fraction_theta_max 0.992
_diffrn_measurement_device_type 'Bruker APEX-II CCD'
_diffrn_measurement_method '\f and \w scans'
_diffrn_radiation_type MoK\a
_diffrn_radiation_wavelength 0.71073
_diffrn_reflns_av_R_equivalents 0.0383
_diffrn_reflns_av_unetI/netI 0.0656
_diffrn_reflns_Laue_measured_fraction_full 0.992
_diffrn_reflns_Laue_measured_fraction_max 0.992
_diffrn_reflns_limit_h_max 16
_diffrn_reflns_limit_h_min -16
_diffrn_reflns_limit_k_max 14
_diffrn_reflns_limit_k_min -14
_diffrn_reflns_limit_l_max 24
_diffrn_reflns_limit_l_min -24
_diffrn_reflns_number 20588
_diffrn_reflns_point_group_measured_fraction_full 0.995
_diffrn_reflns_point_group_measured_fraction_max 0.995
_diffrn_reflns_theta_full 24.999
_diffrn_reflns_theta_max 24.999
_diffrn_reflns_theta_min 1.939
_diffrn_standards_number 0
_exptl_absorpt_coefficient_mu 0.312
_exptl_absorpt_correction_T_max 0.7452
_exptl_absorpt_correction_T_min 0.4622
_exptl_absorpt_correction_type multi-scan
_exptl_absorpt_process_details
;
SADABS-2014/5 (Bruker,2014/5) was used for absorption correction.
wR2(int) was 0.1229 before and 0.0668 after correction.
The Ratio of minimum to maximum transmission is 0.6202.
The \l/2 correction factor is 0.00150.
;
_exptl_crystal_colour colorless
_exptl_crystal_density_diffrn 1.187
_exptl_crystal_density_meas ?
_exptl_crystal_description block
_exptl_crystal_F_000 1274
_exptl_crystal_size_max 0.3
_exptl_crystal_size_mid 0.2
_exptl_crystal_size_min 0.2
_exptl_transmission_factor_max 0.7452
_exptl_transmission_factor_min 0.4622
_refine_diff_density_max 0.504
_refine_diff_density_min -1.078
_refine_diff_density_rms 0.083
_refine_ls_abs_structure_details
;
 Refined as an inversion twin.
;
_refine_ls_abs_structure_Flack 0.43(4)
_refine_ls_extinction_method none
_refine_ls_goodness_of_fit_ref 1.059
_refine_ls_hydrogen_treatment constr
_refine_ls_matrix_type full
_refine_ls_number_parameters 755
_refine_ls_number_reflns 11320
_refine_ls_number_restraints 80
_refine_ls_restrained_S_all 1.075
_refine_ls_R_factor_all 0.0996
_refine_ls_R_factor_gt 0.0768
_refine_ls_shift/su_max 0.001
_refine_ls_shift/su_mean 0.000
_refine_ls_structure_factor_coef Fsqd
_refine_ls_weighting_details 'w=1/[\s^2^(Fo^2^)+(0.1675P)^2^] where P=(Fo^2^+2Fc^2^)/3'
_refine_ls_weighting_scheme calc
_refine_ls_wR_factor_gt 0.2181
_refine_ls_wR_factor_ref 0.2354
_reflns_Friedel_coverage 0.908
_reflns_Friedel_fraction_full 0.997
_reflns_Friedel_fraction_max 0.997
_reflns_number_gt 8704
_reflns_number_total 11320
_reflns_threshold_expression 'I > 2\s(I)'
_cod_data_source_file c9cc08728a2.cif
_cod_data_source_block 2
_cod_depositor_comments
;
The following automatic conversions were performed:

data item '_exptl_crystal_density_meas' value 'not measured' was
changed to '?' -- the value is perceived as not measured.

Automatic conversion script
Id: cif_fix_values 7556 2019-12-06 15:28:31Z antanas 
;
_cod_original_cell_volume 3302.9(11)
_cod_database_code 7125910
_shelx_shelxl_version_number 2014/7
_shelx_space_group_comment
;
The symmetry employed for this shelxl refinement is uniquely defined
by the following loop, which should always be used as a source of
symmetry information in preference to the above space-group names.
They are only intended as comments.
;
_shelx_estimated_absorpt_t_max 0.940
_shelx_estimated_absorpt_t_min 0.912
_olex2_refinement_description
;
1. Twinned data refinement
 Scales: 0.57(4)
 0.43(4)
2. Fixed Uiso
 At 1.2 times of:
  All C(H) groups, All C(H,H) groups
 At 1.5 times of:
  All C(H,H,H) groups
3. Restrained distances
 C13-C14 = C14-C15 = C15-C16
 1.54 with sigma of 0.02
 C5-C6
 1.54 with sigma of 0.01
 C7-C8
 1.54 with sigma of 0.02
 C13-C15
 2.52 with sigma of 0.04
4. Rigid bond restraints
 C13, C14, C15, C16
 with sigma for 1-2 distances of 0.001 and sigma for 1-3 distances of 0.002
 C5, C6
 with sigma for 1-2 distances of 0.001 and sigma for 1-3 distances of 0.002
 C7, C8
 with sigma for 1-2 distances of 0.001 and sigma for 1-3 distances of 0.002
5. Uiso/Uaniso restraints and constraints
C13 \\sim C14 \\sim C15 \\sim C16: within 2A with sigma of 0.001 and sigma for
terminal atoms of 0.002
Uanis(C13) \\sim Ueq, Uanis(C14) \\sim Ueq, Uanis(C15) \\sim Ueq, Uanis(C16)
\\sim Ueq: with sigma of 0.001 and sigma for terminal atoms of 0.002
Uanis(C12) \\sim Ueq: with sigma of 0.01 and sigma for terminal atoms of 0.02
Uanis(C17) \\sim Ueq: with sigma of 0.01 and sigma for terminal atoms of 0.02
Uanis(C18) \\sim Ueq: with sigma of 0.01 and sigma for terminal atoms of 0.02
Uanis(C15) = Uanis(C16)
Uanis(C14) = Uanis(C15)
Uanis(C13) = Uanis(Br1)
6. Others
 Sof(C13)=Sof(C14)=Sof(H14A)=Sof(H14B)=Sof(C15)=Sof(H15A)=Sof(H15B)=Sof(C16)=
 Sof(H16A)=Sof(H16B)=Sof(H16C)=1-FVAR(1)
 Sof(Br1)=FVAR(1)
7.a Secondary CH2 refined with riding coordinates:
 C1(H1A,H1B), C2(H2A,H2B), C3(H3A,H3B), C6(H6A,H6B), C7(H7A,H7B), C9(H9A,H9B),
 C10(H10A,H10B), C11(H11A,H11B), C14(H14A,H14B), C15(H15A,H15B), C17(H17A,H17B),
  C18(H18A,H18B), C19(H19A,H19B), C20(H20A,H20B), C21(H21A,H21B), C22(H22A,
 H22B), C23(H23A,H23B), C24(H24A,H24B), C25(H25A,H25B), C34(H34A,H34B),
 C43(H43A,H43B), C52(H52A,H52B), C61(H61A,H61B)
7.b Aromatic/amide H refined with riding coordinates:
 C27(H27), C30(H30), C36(H36), C39(H39), C45(H45), C48(H48), C54(H54),
 C57(H57), C63(H63), C66(H66)
7.c Idealised Me refined as rotating group:
 C4(H4A,H4B,H4C), C8(H8A,H8B,H8C), C12(H12A,H12B,H12C), C16(H16A,H16B,H16C),
 C32(H32A,H32B,H32C), C33(H33A,H33B,H33C), C41(H41A,H41B,H41C), C42(H42A,H42B,
 H42C), C50(H50A,H50B,H50C), C51(H51A,H51B,H51C), C59(H59A,H59B,H59C), C60(H60A,
 H60B,H60C), C68(H68A,H68B,H68C), C69(H69A,H69B,H69C)
;
_olex2_submission_special_instructions 'No special instructions were received'

loop_
_space_group_symop_operation_xyz
'x, y, z'
'-x, y+1/2, -z'

loop_
_atom_site_label
_atom_site_type_symbol
_atom_site_fract_x
_atom_site_fract_y
_atom_site_fract_z
_atom_site_U_iso_or_equiv
_atom_site_adp_type
_atom_site_occupancy
_atom_site_site_symmetry_order
_atom_site_calc_flag
_atom_site_refinement_flags_posn
_atom_site_refinement_flags_adp
_atom_site_refinement_flags_occupancy
_atom_site_disorder_assembly
_atom_site_disorder_group
Br1 Br 0.3240(3) 1.0825(3) 0.3617(2) 0.0880(8) Uani 0.358(4) 1 d . . P A 1
C1 C 0.2817(9) 1.2212(8) 0.1800(6) 0.077(3) Uani 1 1 d . . . . .
H1A H 0.3465 1.2556 0.1781 0.092 Uiso 1 1 calc R . . . .
H1B H 0.2415 1.2031 0.1323 0.092 Uiso 1 1 calc R . . . .
C2 C 0.2236(10) 1.3028(9) 0.2023(6) 0.089(3) Uani 1 1 d . . . . .
H2A H 0.2627 1.3205 0.2502 0.107 Uiso 1 1 calc R . . . .
H2B H 0.1575 1.2697 0.2029 0.107 Uiso 1 1 calc R . . . .
C3 C 0.1966(11) 1.4097(9) 0.1633(7) 0.096(4) Uani 1 1 d . . . . .
H3A H 0.1637 1.3933 0.1142 0.115 Uiso 1 1 calc R . . . .
H3B H 0.2621 1.4483 0.1674 0.115 Uiso 1 1 calc R . . . .
C4 C 0.1244(14) 1.4859(15) 0.1867(11) 0.150(7) Uani 1 1 d . . . . .
H4A H 0.1573 1.5058 0.2346 0.224 Uiso 1 1 calc GR . . . .
H4B H 0.0586 1.4495 0.1820 0.224 Uiso 1 1 calc GR . . . .
H4C H 0.1116 1.5507 0.1582 0.224 Uiso 1 1 calc GR . . . .
C5 C 0.2496(6) 0.9065(6) 0.1871(5) 0.060(2) Uani 1 1 d D U . . .
C6 C 0.1850(7) 0.9476(9) 0.1186(5) 0.077(2) Uani 1 1 d D U . . .
H6A H 0.1142 0.9617 0.1208 0.093 Uiso 1 1 calc R . . . .
H6B H 0.2142 1.0172 0.1101 0.093 Uiso 1 1 calc R . . . .
C7 C 0.1768(8) 0.8760(11) 0.0596(7) 0.102(4) Uani 1 1 d D U . . .
H7A H 0.1406 0.8089 0.0645 0.122 Uiso 1 1 calc R . . . .
H7B H 0.2470 0.8568 0.0583 0.122 Uiso 1 1 calc R . . . .
C8 C 0.1172(9) 0.9324(10) -0.0067(7) 0.103(4) Uani 1 1 d D U . . .
H8A H 0.1558 0.9960 -0.0130 0.155 Uiso 1 1 calc GR . . . .
H8B H 0.0490 0.9543 -0.0043 0.155 Uiso 1 1 calc GR . . . .
H8C H 0.1085 0.8832 -0.0452 0.155 Uiso 1 1 calc GR . . . .
C9 C 0.2563(8) 0.7748(9) 0.3606(6) 0.077(3) Uani 1 1 d . . . . .
H9A H 0.2925 0.7967 0.4083 0.092 Uiso 1 1 calc R . . . .
H9B H 0.1883 0.7447 0.3596 0.092 Uiso 1 1 calc R . . . .
C10 C 0.3166(9) 0.6902(10) 0.3416(6) 0.091(4) Uani 1 1 d . . . . .
H10A H 0.3860 0.7188 0.3448 0.109 Uiso 1 1 calc R . . . .
H10B H 0.2822 0.6700 0.2933 0.109 Uiso 1 1 calc R . . . .
C11 C 0.3296(14) 0.5905(16) 0.3855(10) 0.165(9) Uani 1 1 d . . . . .
H11A H 0.2620 0.5696 0.3905 0.198 Uiso 1 1 calc R . . . .
H11B H 0.3779 0.6057 0.4315 0.198 Uiso 1 1 calc R . . . .
C12 C 0.3745(16) 0.4928(16) 0.3509(11) 0.159(7) Uani 1 1 d . U . . .
H12A H 0.3452 0.4969 0.3010 0.239 Uiso 1 1 calc GR . . . .
H12B H 0.3555 0.4241 0.3670 0.239 Uiso 1 1 calc GR . . . .
H12C H 0.4502 0.4983 0.3638 0.239 Uiso 1 1 calc GR . . . .
C13 C 0.2977(14) 1.0732(17) 0.3244(11) 0.0880(8) Uani 0.642(4) 1 d D U P A 2
C14 C 0.4030(13) 1.0527(16) 0.3908(8) 0.0926(7) Uani 0.642(4) 1 d D U P A 2
H14A H 0.4125 0.9768 0.4057 0.111 Uiso 0.642(4) 1 calc R . P A 2
H14B H 0.4671 1.0815 0.3839 0.111 Uiso 0.642(4) 1 calc R . P A 2
C15 C 0.3582(15) 1.1273(13) 0.4396(8) 0.0926(7) Uani 0.642(4) 1 d D U P A 2
H15A H 0.3872 1.2009 0.4446 0.111 Uiso 0.642(4) 1 calc R . P A 2
H15B H 0.2816 1.1302 0.4244 0.111 Uiso 0.642(4) 1 calc R . P A 2
C16 C 0.3997(14) 1.0633(15) 0.5007(8) 0.0926(7) Uani 0.642(4) 1 d D U P A 2
H16A H 0.3667 0.9924 0.4938 0.139 Uiso 0.642(4) 1 calc GR . P A 2
H16B H 0.3857 1.0991 0.5394 0.139 Uiso 0.642(4) 1 calc GR . P A 2
H16C H 0.4746 1.0550 0.5102 0.139 Uiso 0.642(4) 1 calc GR . P A 2
C17 C 0.5391(9) 0.9584(11) 0.2754(9) 0.125(5) Uani 1 1 d . U . . .
H17A H 0.5449 0.9601 0.3246 0.150 Uiso 1 1 calc R . . . .
H17B H 0.5068 0.8894 0.2561 0.150 Uiso 1 1 calc R . . . .
C18 C 0.6365(8) 0.9666(9) 0.2675(6) 0.085(3) Uani 1 1 d . U . . .
H18A H 0.6526 0.9005 0.2460 0.102 Uiso 1 1 calc R . . . .
H18B H 0.6894 0.9754 0.3127 0.102 Uiso 1 1 calc R . . . .
C19 C 0.6381(6) 1.0585(6) 0.2247(4) 0.0476(17) Uani 1 1 d . . . . .
H19A H 0.6497 1.0353 0.1816 0.057 Uiso 1 1 calc R . . . .
H19B H 0.6942 1.1086 0.2487 0.057 Uiso 1 1 calc R . . . .
C20 C 0.5359(6) 1.1116(6) 0.2103(4) 0.0455(17) Uani 1 1 d . . . . .
H20A H 0.5438 1.1846 0.2303 0.055 Uiso 1 1 calc R . . . .
H20B H 0.5016 1.1173 0.1604 0.055 Uiso 1 1 calc R . . . .
C21 C -0.0042(7) 0.8836(7) 0.2369(5) 0.066(2) Uani 1 1 d . . . . .
H21A H -0.0070 0.8283 0.2709 0.079 Uiso 1 1 calc R . . . .
H21B H 0.0084 0.8481 0.1971 0.079 Uiso 1 1 calc R . . . .
C22 C -0.1023(7) 0.9487(6) 0.2154(4) 0.057(2) Uani 1 1 d . . . . .
H22A H -0.1640 0.9038 0.2117 0.068 Uiso 1 1 calc R . . . .
H22B H -0.1111 0.9860 0.1715 0.068 Uiso 1 1 calc R . . . .
C23 C -0.0818(7) 1.0271(7) 0.2744(4) 0.057(2) Uani 1 1 d . . . . .
H23A H -0.1250 1.0923 0.2608 0.069 Uiso 1 1 calc R . . . .
H23B H -0.0968 0.9938 0.3141 0.069 Uiso 1 1 calc R . . . .
C24 C 0.0279(6) 1.0534(6) 0.2910(4) 0.0470(17) Uani 1 1 d . . . . .
H24A H 0.0375 1.1205 0.2679 0.056 Uiso 1 1 calc R . . . .
H24B H 0.0593 1.0627 0.3410 0.056 Uiso 1 1 calc R . . . .
C25 C 0.2057(5) 0.1816(5) 0.5946(3) 0.0363(14) Uani 1 1 d . . . . .
H25A H 0.2607 0.1501 0.5782 0.044 Uiso 1 1 calc R . . . .
H25B H 0.1415 0.1396 0.5746 0.044 Uiso 1 1 calc R . . . .
C26 C 0.1872(5) 0.2967(5) 0.5701(3) 0.0326(14) Uani 1 1 d . . . . .
C27 C 0.0905(5) 0.3449(5) 0.5605(3) 0.0312(13) Uani 1 1 d . . . . .
H27 H 0.0359 0.3036 0.5677 0.037 Uiso 1 1 calc R . . . .
C28 C 0.0723(5) 0.4516(5) 0.5408(3) 0.0315(13) Uani 1 1 d . . . . .
C29 C 0.1535(5) 0.5144(5) 0.5306(3) 0.0326(14) Uani 1 1 d . . . . .
C30 C 0.2480(5) 0.4669(5) 0.5397(3) 0.0343(14) Uani 1 1 d . . . . .
H30 H 0.3022 0.5081 0.5319 0.041 Uiso 1 1 calc R . . . .
C31 C 0.2674(5) 0.3595(5) 0.5601(3) 0.0348(14) Uani 1 1 d . . . . .
C32 C -0.1070(6) 0.4397(5) 0.5325(4) 0.0452(17) Uani 1 1 d . . . . .
H32A H -0.0932 0.4081 0.5781 0.068 Uiso 1 1 calc GR . . . .
H32B H -0.1179 0.3823 0.4984 0.068 Uiso 1 1 calc GR . . . .
H32C H -0.1691 0.4848 0.5223 0.068 Uiso 1 1 calc GR . . . .
C33 C 0.4286(10) 0.3518(11) 0.5413(9) 0.129(6) Uani 1 1 d . . . . .
H33A H 0.4409 0.4281 0.5527 0.193 Uiso 1 1 calc GR . . . .
H33B H 0.3986 0.3440 0.4916 0.193 Uiso 1 1 calc GR . . . .
H33C H 0.4943 0.3126 0.5568 0.193 Uiso 1 1 calc GR . . . .
C34 C 0.1353(6) 0.6331(5) 0.5119(3) 0.0370(15) Uani 1 1 d . . . . .
H34A H 0.0644 0.6428 0.4801 0.044 Uiso 1 1 calc R . . . .
H34B H 0.1850 0.6572 0.4884 0.044 Uiso 1 1 calc R . . . .
C35 C 0.1487(5) 0.7017(4) 0.5759(3) 0.0299(13) Uani 1 1 d . . . . .
C36 C 0.0652(5) 0.7290(4) 0.5973(3) 0.0291(13) Uani 1 1 d . . . . .
H36 H -0.0020 0.7056 0.5712 0.035 Uiso 1 1 calc R . . . .
C37 C 0.0762(5) 0.7899(4) 0.6560(3) 0.0328(14) Uani 1 1 d . . . . .
C38 C 0.1745(5) 0.8263(4) 0.6944(3) 0.0338(14) Uani 1 1 d . . . . .
C39 C 0.2575(5) 0.8025(5) 0.6719(3) 0.0388(15) Uani 1 1 d . . . . .
H39 H 0.3241 0.8288 0.6970 0.047 Uiso 1 1 calc R . . . .
C40 C 0.2472(5) 0.7401(5) 0.6128(3) 0.0347(14) Uani 1 1 d . . . . .
C41 C -0.1064(6) 0.8186(6) 0.6300(3) 0.0438(16) Uani 1 1 d . . . . .
H41A H -0.1300 0.7451 0.6167 0.066 Uiso 1 1 calc GR . . . .
H41B H -0.1035 0.8587 0.5896 0.066 Uiso 1 1 calc GR . . . .
H41C H -0.1549 0.8539 0.6500 0.066 Uiso 1 1 calc GR . . . .
C42 C 0.4188(8) 0.7758(10) 0.6116(5) 0.079(3) Uani 1 1 d . . . . .
H42A H 0.4523 0.7632 0.6605 0.118 Uiso 1 1 calc GR . . . .
H42B H 0.4016 0.8521 0.6039 0.118 Uiso 1 1 calc GR . . . .
H42C H 0.4661 0.7549 0.5861 0.118 Uiso 1 1 calc GR . . . .
C43 C 0.1908(6) 0.8874(5) 0.7605(3) 0.0401(15) Uani 1 1 d . . . . .
H43A H 0.1245 0.9208 0.7603 0.048 Uiso 1 1 calc R . . . .
H43B H 0.2414 0.9458 0.7631 0.048 Uiso 1 1 calc R . . . .
C44 C 0.2298(5) 0.8166(5) 0.8233(3) 0.0358(15) Uani 1 1 d . . . . .
C45 C 0.1580(5) 0.7611(5) 0.8478(3) 0.0374(15) Uani 1 1 d . . . . .
H45 H 0.0860 0.7694 0.8250 0.045 Uiso 1 1 calc R . . . .
C46 C 0.1905(5) 0.6943(5) 0.9048(3) 0.0373(15) Uani 1 1 d . . . . .
C47 C 0.2978(5) 0.6801(5) 0.9380(3) 0.0305(13) Uani 1 1 d . . . . .
C48 C 0.3677(5) 0.7375(5) 0.9141(3) 0.0328(13) Uani 1 1 d . . . . .
H48 H 0.4398 0.7313 0.9372 0.039 Uiso 1 1 calc R . . . .
C49 C 0.3341(5) 0.8032(5) 0.8574(3) 0.0329(14) Uani 1 1 d . . . . .
C50 C 0.0171(6) 0.6603(7) 0.9038(4) 0.0552(19) Uani 1 1 d . . . . .
H50A H -0.0060 0.6425 0.8550 0.083 Uiso 1 1 calc GR . . . .
H50B H 0.0040 0.7366 0.9097 0.083 Uiso 1 1 calc GR . . . .
H50C H -0.0211 0.6165 0.9276 0.083 Uiso 1 1 calc GR . . . .
C51 C 0.4985(5) 0.8896(6) 0.8761(4) 0.0438(16) Uani 1 1 d . . . . .
H51A H 0.5390 0.8259 0.8962 0.066 Uiso 1 1 calc GR . . . .
H51B H 0.4867 0.9337 0.9125 0.066 Uiso 1 1 calc GR . . . .
H51C H 0.5366 0.9316 0.8514 0.066 Uiso 1 1 calc GR . . . .
C52 C 0.3324(5) 0.6027(5) 0.9969(3) 0.0336(14) Uani 1 1 d . . . . .
H52A H 0.2853 0.6082 1.0252 0.040 Uiso 1 1 calc R . . . .
H52B H 0.4029 0.6224 1.0259 0.040 Uiso 1 1 calc R . . . .
C53 C 0.3330(5) 0.4877(5) 0.9723(3) 0.0302(13) Uani 1 1 d . . . . .
C54 C 0.2502(5) 0.4186(5) 0.9674(3) 0.0327(13) Uani 1 1 d . . . . .
H54 H 0.1933 0.4426 0.9813 0.039 Uiso 1 1 calc R . . . .
C55 C 0.2499(5) 0.3149(5) 0.9424(3) 0.0309(13) Uani 1 1 d . . . . .
C56 C 0.3324(5) 0.2758(5) 0.9237(3) 0.0281(12) Uani 1 1 d . . . . .
C57 C 0.4168(4) 0.3436(5) 0.9302(3) 0.0270(12) Uani 1 1 d . . . . .
H57 H 0.4749 0.3179 0.9182 0.032 Uiso 1 1 calc R . . . .
C58 C 0.4168(4) 0.4475(5) 0.9538(3) 0.0274(12) Uani 1 1 d . . . . .
C59 C 0.0870(7) 0.2753(7) 0.9595(5) 0.061(2) Uani 1 1 d . . . . .
H59A H 0.0454 0.3319 0.9307 0.092 Uiso 1 1 calc GR . . . .
H59B H 0.1169 0.3023 1.0063 0.092 Uiso 1 1 calc GR . . . .
H59C H 0.0429 0.2131 0.9599 0.092 Uiso 1 1 calc GR . . . .
C60 C 0.5919(5) 0.4776(6) 0.9541(4) 0.0396(15) Uani 1 1 d . . . . .
H60A H 0.5796 0.4530 0.9070 0.059 Uiso 1 1 calc GR . . . .
H60B H 0.6157 0.4171 0.9856 0.059 Uiso 1 1 calc GR . . . .
H60C H 0.6450 0.5339 0.9647 0.059 Uiso 1 1 calc GR . . . .
C61 C 0.3306(5) 0.1627(4) 0.8939(3) 0.0282(12) Uani 1 1 d . . . . .
H61A H 0.4003 0.1301 0.9118 0.034 Uiso 1 1 calc R . . . .
H61B H 0.2815 0.1173 0.9087 0.034 Uiso 1 1 calc R . . . .
C62 C 0.2986(4) 0.1647(4) 0.8166(3) 0.0259(12) Uani 1 1 d . . . . .
C63 C 0.1944(4) 0.1665(4) 0.7776(3) 0.0266(12) Uani 1 1 d . . . . .
H63 H 0.1426 0.1642 0.7998 0.032 Uiso 1 1 calc R . . . .
C64 C 0.1649(4) 0.1715(5) 0.7063(3) 0.0303(13) Uani 1 1 d . . . . .
C65 C 0.2375(5) 0.1727(4) 0.6721(3) 0.0278(12) Uani 1 1 d . . . . .
C66 C 0.3422(4) 0.1707(4) 0.7106(3) 0.0279(12) Uani 1 1 d . . . . .
H66 H 0.3935 0.1722 0.6878 0.034 Uiso 1 1 calc R . . . .
C67 C 0.3730(4) 0.1666(4) 0.7821(3) 0.0260(12) Uani 1 1 d . . . . .
C68 C 0.0016(6) 0.0885(8) 0.6707(6) 0.081(3) Uani 1 1 d . . . . .
H68A H -0.0069 0.0832 0.7162 0.122 Uiso 1 1 calc GR . . . .
H68B H 0.0360 0.0237 0.6615 0.122 Uiso 1 1 calc GR . . . .
H68C H -0.0665 0.0956 0.6363 0.122 Uiso 1 1 calc GR . . . .
C69 C 0.5530(5) 0.1515(6) 0.7898(4) 0.0429(16) Uani 1 1 d . . . . .
H69A H 0.5527 0.2131 0.7601 0.064 Uiso 1 1 calc GR . . . .
H69B H 0.5389 0.0857 0.7624 0.064 Uiso 1 1 calc GR . . . .
H69C H 0.6210 0.1459 0.8246 0.064 Uiso 1 1 calc GR . . . .
Mg1 Mg 0.3246(2) 1.0735(2) 0.23228(17) 0.0642(8) Uani 1 1 d . . . . .
Mg2 Mg 0.2293(2) 0.9188(2) 0.29564(19) 0.0682(9) Uani 1 1 d . . . . .
O1 O 0.4764(5) 1.0452(5) 0.2411(4) 0.0729(19) Uani 1 1 d . . . . .
O2 O 0.0745(4) 0.9628(4) 0.2666(3) 0.0616(15) Uani 1 1 d . . . . .
O3 O -0.0212(3) 0.5034(3) 0.5307(2) 0.0359(10) Uani 1 1 d . . . . .
O4 O 0.3621(4) 0.3116(4) 0.5725(2) 0.0467(12) Uani 1 1 d . . . . .
O5 O -0.0048(4) 0.8158(3) 0.6797(2) 0.0374(10) Uani 1 1 d . . . . .
O6 O 0.3273(4) 0.7141(4) 0.5890(2) 0.0471(12) Uani 1 1 d . . . . .
O7 O 0.1252(4) 0.6392(4) 0.9316(3) 0.0449(12) Uani 1 1 d . . . . .
O8 O 0.4019(4) 0.8572(4) 0.8302(2) 0.0416(11) Uani 1 1 d . . . . .
O9 O 0.1663(4) 0.2448(4) 0.9336(3) 0.0448(11) Uani 1 1 d . . . . .
O10 O 0.4986(3) 0.5192(3) 0.9615(2) 0.0337(10) Uani 1 1 d . . . . .
O11 O 0.0602(3) 0.1759(4) 0.6681(2) 0.0391(10) Uani 1 1 d . . . . .
O12 O 0.4742(3) 0.1660(4) 0.8228(2) 0.0341(9) Uani 1 1 d . . . . .

loop_
_atom_site_aniso_label
_atom_site_aniso_U_11
_atom_site_aniso_U_22
_atom_site_aniso_U_33
_atom_site_aniso_U_23
_atom_site_aniso_U_13
_atom_site_aniso_U_12
Br1 0.0864(11) 0.0884(12) 0.0904(12) 0.0013(9) 0.0291(8) -0.0043(9)
C1 0.091(7) 0.067(6) 0.083(7) 0.006(5) 0.042(6) 0.001(5)
C2 0.088(8) 0.076(7) 0.089(8) -0.004(6) 0.005(6) -0.002(6)
C3 0.128(10) 0.067(7) 0.088(8) 0.005(6) 0.025(8) 0.003(7)
C4 0.151(15) 0.107(12) 0.185(18) 0.005(12) 0.043(14) 0.014(11)
C5 0.062(5) 0.045(4) 0.101(5) 0.022(4) 0.069(4) 0.017(4)
C6 0.058(5) 0.076(6) 0.101(6) -0.006(5) 0.029(5) 0.004(5)
C7 0.064(7) 0.104(9) 0.157(10) -0.040(7) 0.062(7) -0.007(6)
C8 0.095(8) 0.101(9) 0.126(9) -0.060(7) 0.052(7) -0.036(6)
C9 0.061(6) 0.090(7) 0.097(7) 0.008(6) 0.048(6) 0.004(5)
C10 0.088(7) 0.115(9) 0.083(7) 0.038(7) 0.045(6) 0.029(7)
C11 0.178(15) 0.188(16) 0.193(16) 0.122(14) 0.151(15) 0.117(14)
C12 0.186(15) 0.134(13) 0.165(15) 0.050(11) 0.065(13) 0.060(12)
C13 0.0864(11) 0.0884(12) 0.0904(12) 0.0013(9) 0.0291(8) -0.0043(9)
C14 0.0918(9) 0.0922(9) 0.0929(9) 0.0001(7) 0.0272(7) -0.0007(7)
C15 0.0918(9) 0.0922(9) 0.0929(9) 0.0001(7) 0.0272(7) -0.0007(7)
C16 0.0918(9) 0.0922(9) 0.0929(9) 0.0001(7) 0.0272(7) -0.0007(7)
C17 0.096(8) 0.107(8) 0.171(11) 0.097(8) 0.038(7) 0.009(6)
C18 0.088(7) 0.090(7) 0.086(7) 0.045(5) 0.041(6) 0.023(5)
C19 0.050(4) 0.042(4) 0.043(4) 0.008(3) 0.003(3) -0.002(3)
C20 0.056(4) 0.040(4) 0.041(4) 0.003(3) 0.016(3) -0.009(3)
C21 0.066(5) 0.044(4) 0.095(7) -0.027(4) 0.035(5) -0.015(4)
C22 0.079(6) 0.041(4) 0.044(4) -0.002(3) 0.009(4) -0.010(4)
C23 0.073(6) 0.045(4) 0.045(4) -0.008(3) 0.004(4) 0.008(4)
C24 0.062(5) 0.036(4) 0.037(4) -0.003(3) 0.005(3) 0.002(3)
C25 0.051(4) 0.028(3) 0.022(3) -0.006(2) 0.001(3) 0.001(3)
C26 0.050(4) 0.024(3) 0.014(3) -0.004(2) -0.005(3) 0.004(3)
C27 0.045(4) 0.024(3) 0.019(3) -0.004(2) 0.001(3) -0.006(3)
C28 0.047(4) 0.023(3) 0.018(3) -0.001(2) 0.000(3) 0.001(3)
C29 0.050(4) 0.029(3) 0.012(3) 0.001(2) -0.002(3) -0.002(3)
C30 0.049(4) 0.035(3) 0.016(3) 0.000(2) 0.005(3) -0.003(3)
C31 0.043(4) 0.039(3) 0.018(3) -0.002(3) 0.002(3) 0.005(3)
C32 0.053(4) 0.024(3) 0.051(4) -0.005(3) 0.005(4) 0.003(3)
C33 0.086(8) 0.131(12) 0.191(16) 0.091(12) 0.074(10) 0.039(8)
C34 0.056(4) 0.029(3) 0.019(3) 0.003(2) 0.001(3) -0.003(3)
C35 0.049(4) 0.019(3) 0.016(3) 0.007(2) 0.001(3) -0.004(2)
C36 0.042(3) 0.018(2) 0.019(3) 0.001(2) -0.003(2) -0.006(2)
C37 0.048(4) 0.017(3) 0.023(3) 0.006(2) -0.003(3) -0.001(2)
C38 0.046(4) 0.015(3) 0.027(3) -0.001(2) -0.009(3) 0.005(2)
C39 0.047(4) 0.021(3) 0.031(3) 0.002(3) -0.012(3) -0.005(3)
C40 0.042(4) 0.026(3) 0.027(3) 0.008(2) -0.002(3) -0.002(3)
C41 0.043(4) 0.047(4) 0.032(4) 0.002(3) -0.001(3) -0.004(3)
C42 0.072(6) 0.095(7) 0.072(6) -0.004(6) 0.025(5) -0.032(5)
C43 0.052(4) 0.023(3) 0.031(3) -0.003(2) -0.009(3) 0.010(3)
C44 0.050(4) 0.021(3) 0.023(3) -0.011(2) -0.008(3) 0.009(3)
C45 0.035(3) 0.037(3) 0.030(3) -0.009(3) -0.006(3) 0.013(3)
C46 0.045(4) 0.033(3) 0.028(3) -0.013(3) 0.002(3) 0.006(3)
C47 0.031(3) 0.032(3) 0.022(3) -0.011(2) -0.001(2) 0.008(3)
C48 0.036(3) 0.029(3) 0.022(3) -0.012(2) -0.008(3) 0.005(3)
C49 0.049(4) 0.022(3) 0.017(3) -0.009(2) -0.005(3) 0.001(3)
C50 0.042(4) 0.070(5) 0.053(5) -0.010(4) 0.012(4) 0.011(4)
C51 0.042(4) 0.038(4) 0.043(4) -0.009(3) 0.002(3) -0.009(3)
C52 0.036(3) 0.041(3) 0.020(3) -0.005(3) 0.002(3) 0.008(3)
C53 0.036(3) 0.038(3) 0.011(3) -0.003(2) -0.001(2) 0.005(3)
C54 0.035(3) 0.039(3) 0.022(3) 0.002(3) 0.005(3) 0.003(3)
C55 0.031(3) 0.034(3) 0.026(3) 0.009(2) 0.004(2) 0.004(2)
C56 0.030(3) 0.034(3) 0.017(3) 0.008(2) 0.003(2) 0.002(2)
C57 0.025(3) 0.036(3) 0.016(3) 0.005(2) 0.000(2) 0.007(2)
C58 0.028(3) 0.034(3) 0.015(3) 0.001(2) -0.001(2) 0.000(2)
C59 0.055(5) 0.064(5) 0.074(6) -0.007(4) 0.035(4) -0.014(4)
C60 0.032(3) 0.048(4) 0.038(4) 0.003(3) 0.009(3) -0.005(3)
C61 0.029(3) 0.026(3) 0.027(3) 0.006(2) 0.004(2) 0.005(2)
C62 0.029(3) 0.017(3) 0.030(3) 0.002(2) 0.006(2) 0.003(2)
C63 0.032(3) 0.017(2) 0.028(3) 0.004(2) 0.006(2) -0.001(2)
C64 0.029(3) 0.021(3) 0.034(3) 0.001(2) -0.001(3) 0.006(2)
C65 0.039(3) 0.015(2) 0.024(3) -0.001(2) 0.003(3) 0.003(2)
C66 0.031(3) 0.023(3) 0.029(3) -0.002(2) 0.008(3) 0.002(2)
C67 0.030(3) 0.018(2) 0.028(3) 0.000(2) 0.005(2) 0.000(2)
C68 0.047(5) 0.060(5) 0.098(7) 0.043(5) -0.036(5) -0.017(4)
C69 0.032(4) 0.060(4) 0.036(4) 0.010(3) 0.010(3) 0.004(3)
Mg1 0.0594(17) 0.0646(17) 0.078(2) 0.0140(15) 0.0348(15) -0.0015(13)
Mg2 0.0573(17) 0.0528(16) 0.101(2) -0.0075(16) 0.0348(17) -0.0094(13)
O1 0.061(4) 0.068(4) 0.095(5) 0.043(4) 0.032(3) 0.005(3)
O2 0.060(3) 0.042(3) 0.092(4) -0.016(3) 0.037(3) -0.015(3)
O3 0.044(3) 0.0216(19) 0.035(2) -0.0028(17) 0.002(2) 0.0020(18)
O4 0.047(3) 0.048(3) 0.039(3) 0.002(2) 0.005(2) 0.008(2)
O5 0.046(3) 0.034(2) 0.027(2) 0.0019(18) 0.004(2) 0.0056(19)
O6 0.049(3) 0.051(3) 0.039(3) 0.003(2) 0.009(2) -0.006(2)
O7 0.036(3) 0.051(3) 0.044(3) -0.003(2) 0.005(2) 0.006(2)
O8 0.051(3) 0.037(2) 0.024(2) 0.0010(19) -0.009(2) -0.007(2)
O9 0.040(3) 0.044(3) 0.054(3) -0.003(2) 0.020(2) -0.007(2)
O10 0.029(2) 0.036(2) 0.033(2) -0.0059(19) 0.0036(18) -0.0028(18)
O11 0.028(2) 0.039(2) 0.039(2) 0.008(2) -0.0059(19) 0.0054(19)
O12 0.027(2) 0.042(2) 0.029(2) 0.0017(19) 0.0020(18) -0.0016(19)

loop_
_atom_type_symbol
_atom_type_description
_atom_type_scat_dispersion_real
_atom_type_scat_dispersion_imag
_atom_type_scat_source
C C 0.0033 0.0016 'International Tables Vol C Tables 4.2.6.8 and 6.1.1.4'
O O 0.0106 0.0060 'International Tables Vol C Tables 4.2.6.8 and 6.1.1.4'
Mg Mg 0.0486 0.0363 'International Tables Vol C Tables 4.2.6.8 and 6.1.1.4'
Br Br -0.2901 2.4595 'International Tables Vol C Tables 4.2.6.8 and 6.1.1.4'
H H 0.0000 0.0000 'International Tables Vol C Tables 4.2.6.8 and 6.1.1.4'

loop_
_geom_angle_atom_site_label_1
_geom_angle_atom_site_label_2
_geom_angle_atom_site_label_3
_geom_angle
Mg2 Br1 Mg1 65.98(13)
H1A C1 H1B 106.6
C2 C1 H1A 106.6
C2 C1 H1B 106.6
C2 C1 Mg1 122.8(8)
Mg1 C1 H1A 106.6
Mg1 C1 H1B 106.6
C1 C2 H2A 107.2
C1 C2 H2B 107.2
C1 C2 C3 120.6(11)
H2A C2 H2B 106.8
C3 C2 H2A 107.2
C3 C2 H2B 107.2
C2 C3 H3A 108.2
C2 C3 H3B 108.2
C2 C3 C4 116.2(12)
H3A C3 H3B 107.4
C4 C3 H3A 108.2
C4 C3 H3B 108.2
C3 C4 H4A 109.5
C3 C4 H4B 109.5
C3 C4 H4C 109.5
H4A C4 H4B 109.5
H4A C4 H4C 109.5
H4B C4 H4C 109.5
C6 C5 Mg1 97.2(5)
C6 C5 Mg2 131.8(5)
Mg2 C5 Mg1 74.4(3)
C5 C6 H6A 108.3
C5 C6 H6B 108.3
H6A C6 H6B 107.4
C7 C6 C5 115.9(9)
C7 C6 H6A 108.3
C7 C6 H6B 108.3
C6 C7 H7A 109.7
C6 C7 H7B 109.7
C6 C7 C8 109.8(10)
H7A C7 H7B 108.2
C8 C7 H7A 109.7
C8 C7 H7B 109.7
C7 C8 H8A 109.5
C7 C8 H8B 109.5
C7 C8 H8C 109.5
H8A C8 H8B 109.5
H8A C8 H8C 109.5
H8B C8 H8C 109.5
H9A C9 H9B 107.5
C10 C9 H9A 108.4
C10 C9 H9B 108.4
C10 C9 Mg2 115.4(7)
Mg2 C9 H9A 108.4
Mg2 C9 H9B 108.4
C9 C10 H10A 108.8
C9 C10 H10B 108.8
C9 C10 C11 114.0(9)
H10A C10 H10B 107.7
C11 C10 H10A 108.8
C11 C10 H10B 108.8
C10 C11 H11A 109.6
C10 C11 H11B 109.6
C10 C11 C12 110.2(11)
H11A C11 H11B 108.1
C12 C11 H11A 109.6
C12 C11 H11B 109.6
C11 C12 H12A 109.5
C11 C12 H12B 109.5
C11 C12 H12C 109.5
H12A C12 H12B 109.5
H12A C12 H12C 109.5
H12B C12 H12C 109.5
C14 C13 Mg1 114.1(11)
C14 C13 Mg2 106.2(12)
Mg1 C13 Mg2 86.0(8)
C13 C14 H14A 113.4
C13 C14 H14B 113.4
H14A C14 H14B 110.7
C15 C14 C13 91.6(13)
C15 C14 H14A 113.4
C15 C14 H14B 113.4
C14 C15 H15A 112.6
C14 C15 H15B 112.6
H15A C15 H15B 110.1
C16 C15 C14 95.8(13)
C16 C15 H15A 112.6
C16 C15 H15B 112.6
C15 C16 H16A 109.5
C15 C16 H16B 109.5
C15 C16 H16C 109.5
H16A C16 H16B 109.5
H16A C16 H16C 109.5
H16B C16 H16C 109.5
H17A C17 H17B 108.2
C18 C17 H17A 109.8
C18 C17 H17B 109.8
C18 C17 O1 109.4(8)
O1 C17 H17A 109.8
O1 C17 H17B 109.8
C17 C18 H18A 109.9
C17 C18 H18B 109.9
C17 C18 C19 108.9(8)
H18A C18 H18B 108.3
C19 C18 H18A 109.9
C19 C18 H18B 109.9
C18 C19 H19A 110.4
C18 C19 H19B 110.4
C18 C19 C20 106.6(7)
H19A C19 H19B 108.6
C20 C19 H19A 110.4
C20 C19 H19B 110.4
C19 C20 H20A 110.6
C19 C20 H20B 110.6
H20A C20 H20B 108.7
O1 C20 C19 105.9(6)
O1 C20 H20A 110.6
O1 C20 H20B 110.6
H21A C21 H21B 109.1
C22 C21 H21A 111.1
C22 C21 H21B 111.1
O2 C21 H21A 111.1
O2 C21 H21B 111.1
O2 C21 C22 103.2(6)
C21 C22 H22A 111.6
C21 C22 H22B 111.6
C21 C22 C23 100.6(7)
H22A C22 H22B 109.4
C23 C22 H22A 111.6
C23 C22 H22B 111.6
C22 C23 H23A 110.8
C22 C23 H23B 110.8
H23A C23 H23B 108.9
C24 C23 C22 104.8(7)
C24 C23 H23A 110.8
C24 C23 H23B 110.8
C23 C24 H24A 110.7
C23 C24 H24B 110.7
H24A C24 H24B 108.8
O2 C24 C23 105.4(6)
O2 C24 H24A 110.7
O2 C24 H24B 110.7
H25A C25 H25B 107.8
C26 C25 H25A 109.1
C26 C25 H25B 109.1
C26 C25 C65 112.4(5)
C65 C25 H25A 109.1
C65 C25 H25B 109.1
C27 C26 C25 120.3(6)
C27 C26 C31 118.3(5)
C31 C26 C25 121.3(6)
C26 C27 H27 119.1
C28 C27 C26 121.7(6)
C28 C27 H27 119.1
C27 C28 C29 119.6(6)
O3 C28 C27 124.3(6)
O3 C28 C29 116.1(5)
C28 C29 C34 119.8(6)
C30 C29 C28 118.5(6)
C30 C29 C34 121.6(6)
C29 C30 H30 118.9
C29 C30 C31 122.3(6)
C31 C30 H30 118.9
C30 C31 C26 119.5(6)
O4 C31 C26 117.1(6)
O4 C31 C30 123.4(6)
H32A C32 H32B 109.5
H32A C32 H32C 109.5
H32B C32 H32C 109.5
O3 C32 H32A 109.5
O3 C32 H32B 109.5
O3 C32 H32C 109.5
H33A C33 H33B 109.5
H33A C33 H33C 109.5
H33B C33 H33C 109.5
O4 C33 H33A 109.5
O4 C33 H33B 109.5
O4 C33 H33C 109.5
C29 C34 H34A 109.4
C29 C34 H34B 109.4
C29 C34 C35 111.0(5)
H34A C34 H34B 108.0
C35 C34 H34A 109.4
C35 C34 H34B 109.4
C36 C35 C34 121.3(6)
C36 C35 C40 118.9(5)
C40 C35 C34 119.8(6)
C35 C36 H36 119.0
C35 C36 C37 122.0(6)
C37 C36 H36 119.0
C36 C37 C38 119.6(6)
O5 C37 C36 123.4(6)
O5 C37 C38 116.9(5)
C37 C38 C43 121.3(6)
C39 C38 C37 118.5(6)
C39 C38 C43 120.1(6)
C38 C39 H39 118.9
C38 C39 C40 122.2(6)
C40 C39 H39 118.9
C35 C40 C39 118.6(6)
O6 C40 C35 117.2(5)
O6 C40 C39 124.1(6)
H41A C41 H41B 109.5
H41A C41 H41C 109.5
H41B C41 H41C 109.5
O5 C41 H41A 109.5
O5 C41 H41B 109.5
O5 C41 H41C 109.5
H42A C42 H42B 109.5
H42A C42 H42C 109.5
H42B C42 H42C 109.5
O6 C42 H42A 109.5
O6 C42 H42B 109.5
O6 C42 H42C 109.5
C38 C43 H43A 109.0
C38 C43 H43B 109.0
C38 C43 C44 112.8(5)
H43A C43 H43B 107.8
C44 C43 H43A 109.0
C44 C43 H43B 109.0
C45 C44 C43 119.4(6)
C49 C44 C43 122.4(6)
C49 C44 C45 118.2(6)
C44 C45 H45 119.4
C46 C45 C44 121.2(6)
C46 C45 H45 119.4
C45 C46 C47 119.5(6)
O7 C46 C45 124.3(6)
O7 C46 C47 116.2(6)
C46 C47 C52 119.2(6)
C48 C47 C46 118.4(6)
C48 C47 C52 122.4(5)
C47 C48 H48 119.4
C49 C48 C47 121.2(6)
C49 C48 H48 119.4
C44 C49 O8 116.0(5)
C48 C49 C44 121.3(6)
C48 C49 O8 122.7(6)
H50A C50 H50B 109.5
H50A C50 H50C 109.5
H50B C50 H50C 109.5
O7 C50 H50A 109.5
O7 C50 H50B 109.5
O7 C50 H50C 109.5
H51A C51 H51B 109.5
H51A C51 H51C 109.5
H51B C51 H51C 109.5
O8 C51 H51A 109.5
O8 C51 H51B 109.5
O8 C51 H51C 109.5
C47 C52 H52A 109.3
C47 C52 H52B 109.3
C47 C52 C53 111.6(5)
H52A C52 H52B 108.0
C53 C52 H52A 109.3
C53 C52 H52B 109.3
C54 C53 C52 121.3(5)
C54 C53 C58 117.7(5)
C58 C53 C52 121.0(6)
C53 C54 H54 119.6
C55 C54 C53 120.7(6)
C55 C54 H54 119.6
C54 C55 O9 122.5(5)
C56 C55 C54 121.4(6)
C56 C55 O9 116.1(5)
C55 C56 C57 118.2(5)
C55 C56 C61 121.4(5)
C57 C56 C61 120.4(5)
C56 C57 H57 119.6
C58 C57 C56 120.8(5)
C58 C57 H57 119.6
C57 C58 C53 121.2(5)
C57 C58 O10 123.7(5)
O10 C58 C53 115.2(5)
H59A C59 H59B 109.5
H59A C59 H59C 109.5
H59B C59 H59C 109.5
O9 C59 H59A 109.5
O9 C59 H59B 109.5
O9 C59 H59C 109.5
H60A C60 H60B 109.5
H60A C60 H60C 109.5
H60B C60 H60C 109.5
O10 C60 H60A 109.5
O10 C60 H60B 109.5
O10 C60 H60C 109.5
C56 C61 H61A 109.3
C56 C61 H61B 109.3
H61A C61 H61B 108.0
C62 C61 C56 111.6(4)
C62 C61 H61A 109.3
C62 C61 H61B 109.3
C63 C62 C61 121.1(5)
C63 C62 C67 118.0(5)
C67 C62 C61 120.9(5)
C62 C63 H63 119.4
C62 C63 C64 121.2(5)
C64 C63 H63 119.4
C63 C64 O11 120.3(5)
C65 C64 C63 121.2(5)
C65 C64 O11 118.5(5)
C64 C65 C25 121.3(5)
C64 C65 C66 118.3(5)
C66 C65 C25 120.3(5)
C65 C66 H66 119.5
C65 C66 C67 121.1(5)
C67 C66 H66 119.5
C62 C67 C66 120.3(5)
O12 C67 C62 115.8(5)
O12 C67 C66 124.0(5)
H68A C68 H68B 109.5
H68A C68 H68C 109.5
H68B C68 H68C 109.5
O11 C68 H68A 109.5
O11 C68 H68B 109.5
O11 C68 H68C 109.5
H69A C69 H69B 109.5
H69A C69 H69C 109.5
H69B C69 H69C 109.5
O12 C69 H69A 109.5
O12 C69 H69B 109.5
O12 C69 H69C 109.5
Br1 Mg1 Mg2 55.32(12)
C1 Mg1 Br1 112.6(3)
C1 Mg1 C5 122.9(4)
C1 Mg1 Mg2 136.5(3)
C5 Mg1 Br1 107.1(2)
C5 Mg1 Mg2 52.17(19)
C13 Mg1 C1 111.9(7)
C13 Mg1 C5 100.6(6)
C13 Mg1 Mg2 48.5(6)
C13 Mg1 O1 112.5(6)
O1 Mg1 Br1 103.4(2)
O1 Mg1 C1 107.9(3)
O1 Mg1 C5 100.5(3)
O1 Mg1 Mg2 115.5(2)
Br1 Mg2 Mg1 58.70(12)
C5 Mg2 Br1 111.7(2)
C5 Mg2 Mg1 53.4(2)
C9 Mg2 Br1 111.3(4)
C9 Mg2 C5 118.7(3)
C9 Mg2 Mg1 144.6(3)
C13 Mg2 C5 98.9(6)
C13 Mg2 C9 126.0(6)
C13 Mg2 Mg1 45.5(6)
O2 Mg2 Br1 103.9(2)
O2 Mg2 C5 98.6(3)
O2 Mg2 C9 110.8(3)
O2 Mg2 C13 99.0(5)
O2 Mg2 Mg1 104.6(2)
C17 O1 C20 109.0(7)
C17 O1 Mg1 127.4(6)
C20 O1 Mg1 123.5(5)
C21 O2 C24 109.3(6)
C21 O2 Mg2 119.6(5)
C24 O2 Mg2 127.9(5)
C28 O3 C32 117.2(5)
C33 O4 C31 118.3(7)
C37 O5 C41 116.9(5)
C40 O6 C42 118.1(6)
C46 O7 C50 117.5(6)
C49 O8 C51 117.4(5)
C59 O9 C55 118.2(6)
C58 O10 C60 117.3(5)
C68 O11 C64 116.9(5)
C67 O12 C69 117.6(5)

loop_
_geom_bond_atom_site_label_1
_geom_bond_atom_site_label_2
_geom_bond_distance
Br1 Mg1 2.665(5)
Br1 Mg2 2.564(5)
C1 H1A 0.9900
C1 H1B 0.9900
C1 C2 1.443(15)
C1 Mg1 2.119(11)
C2 H2A 0.9900
C2 H2B 0.9900
C2 C3 1.538(16)
C3 H3A 0.9900
C3 H3B 0.9900
C3 C4 1.54(2)
C4 H4A 0.9800
C4 H4B 0.9800
C4 H4C 0.9800
C5 C6 1.501(10)
C5 Mg1 2.375(9)
C5 Mg2 2.336(9)
C6 H6A 0.9900
C6 H6B 0.9900
C6 C7 1.483(15)
C7 H7A 0.9900
C7 H7B 0.9900
C7 C8 1.525(16)
C8 H8A 0.9800
C8 H8B 0.9800
C8 H8C 0.9800
C9 H9A 0.9900
C9 H9B 0.9900
C9 C10 1.459(15)
C9 Mg2 2.198(11)
C10 H10A 0.9900
C10 H10B 0.9900
C10 C11 1.512(17)
C11 H11A 0.9900
C11 H11B 0.9900
C11 C12 1.62(2)
C12 H12A 0.9800
C12 H12B 0.9800
C12 H12C 0.9800
C13 C14 1.66(2)
C13 Mg1 2.04(2)
C13 Mg2 2.14(2)
C14 H14A 0.9900
C14 H14B 0.9900
C14 C15 1.616(18)
C15 H15A 0.9900
C15 H15B 0.9900
C15 C16 1.447(19)
C16 H16A 0.9800
C16 H16B 0.9800
C16 H16C 0.9800
C17 H17A 0.9900
C17 H17B 0.9900
C17 C18 1.384(12)
C17 O1 1.421(13)
C18 H18A 0.9900
C18 H18B 0.9900
C18 C19 1.446(12)
C19 H19A 0.9900
C19 H19B 0.9900
C19 C20 1.481(11)
C20 H20A 0.9900
C20 H20B 0.9900
C20 O1 1.430(8)
C21 H21A 0.9900
C21 H21B 0.9900
C21 C22 1.503(12)
C21 O2 1.444(9)
C22 H22A 0.9900
C22 H22B 0.9900
C22 C23 1.514(11)
C23 H23A 0.9900
C23 H23B 0.9900
C23 C24 1.457(12)
C24 H24A 0.9900
C24 H24B 0.9900
C24 O2 1.456(9)
C25 H25A 0.9900
C25 H25B 0.9900
C25 C26 1.513(8)
C25 C65 1.521(8)
C26 C27 1.401(9)
C26 C31 1.405(9)
C27 H27 0.9500
C27 C28 1.388(8)
C28 C29 1.420(9)
C28 O3 1.380(8)
C29 C30 1.371(9)
C29 C34 1.528(8)
C30 H30 0.9500
C30 C31 1.401(9)
C31 O4 1.368(8)
C32 H32A 0.9800
C32 H32B 0.9800
C32 H32C 0.9800
C32 O3 1.418(8)
C33 H33A 0.9800
C33 H33B 0.9800
C33 H33C 0.9800
C33 O4 1.354(12)
C34 H34A 0.9900
C34 H34B 0.9900
C34 C35 1.530(8)
C35 C36 1.378(9)
C35 C40 1.403(9)
C36 H36 0.9500
C36 C37 1.395(8)
C37 C38 1.399(9)
C37 O5 1.370(8)
C38 C39 1.375(10)
C38 C43 1.512(9)
C39 H39 0.9500
C39 C40 1.412(9)
C40 O6 1.361(8)
C41 H41A 0.9800
C41 H41B 0.9800
C41 H41C 0.9800
C41 O5 1.442(8)
C42 H42A 0.9800
C42 H42B 0.9800
C42 H42C 0.9800
C42 O6 1.411(10)
C43 H43A 0.9900
C43 H43B 0.9900
C43 C44 1.518(9)
C44 C45 1.408(10)
C44 C49 1.382(9)
C45 H45 0.9500
C45 C46 1.394(9)
C46 C47 1.416(9)
C46 O7 1.365(8)
C47 C48 1.393(9)
C47 C52 1.504(9)
C48 H48 0.9500
C48 C49 1.381(9)
C49 O8 1.388(8)
C50 H50A 0.9800
C50 H50B 0.9800
C50 H50C 0.9800
C50 O7 1.424(9)
C51 H51A 0.9800
C51 H51B 0.9800
C51 H51C 0.9800
C51 O8 1.419(8)
C52 H52A 0.9900
C52 H52B 0.9900
C52 C53 1.520(9)
C53 C54 1.393(9)
C53 C58 1.398(8)
C54 H54 0.9500
C54 C55 1.389(9)
C55 C56 1.378(8)
C55 O9 1.398(8)
C56 C57 1.395(9)
C56 C61 1.534(8)
C57 H57 0.9500
C57 C58 1.382(9)
C58 O10 1.394(7)
C59 H59A 0.9800
C59 H59B 0.9800
C59 H59C 0.9800
C59 O9 1.393(9)
C60 H60A 0.9800
C60 H60B 0.9800
C60 H60C 0.9800
C60 O10 1.419(8)
C61 H61A 0.9900
C61 H61B 0.9900
C61 C62 1.512(8)
C62 C63 1.394(8)
C62 C67 1.400(8)
C63 H63 0.9500
C63 C64 1.395(9)
C64 C65 1.374(8)
C64 O11 1.397(7)
C65 C66 1.397(8)
C66 H66 0.9500
C66 C67 1.402(8)
C67 O12 1.370(7)
C68 H68A 0.9800
C68 H68B 0.9800
C68 H68C 0.9800
C68 O11 1.358(9)
C69 H69A 0.9800
C69 H69B 0.9800
C69 H69C 0.9800
C69 O12 1.442(7)
Mg1 Mg2 2.848(4)
Mg1 O1 2.042(7)
Mg2 O2 2.071(7)

loop_
_geom_torsion_atom_site_label_1
_geom_torsion_atom_site_label_2
_geom_torsion_atom_site_label_3
_geom_torsion_atom_site_label_4
_geom_torsion
C1 C2 C3 C4 173.6(13)
C5 C6 C7 C8 -175.0(8)
C9 C10 C11 C12 167.5(14)
C13 C14 C15 C16 143.5(15)
C17 C18 C19 C20 3.7(14)
C18 C17 O1 C20 -0.2(17)
C18 C17 O1 Mg1 178.0(9)
C18 C19 C20 O1 -3.8(9)
C19 C20 O1 C17 2.5(12)
C19 C20 O1 Mg1 -175.8(5)
C21 C22 C23 C24 38.7(8)
C22 C21 O2 C24 25.2(9)
C22 C21 O2 Mg2 -173.3(5)
C22 C23 C24 O2 -24.1(8)
C23 C24 O2 C21 -0.7(9)
C23 C24 O2 Mg2 -160.2(5)
C25 C26 C27 C28 177.3(5)
C25 C26 C31 C30 -177.8(5)
C25 C26 C31 O4 0.9(8)
C25 C65 C66 C67 177.6(5)
C26 C25 C65 C64 83.5(7)
C26 C25 C65 C66 -93.4(7)
C26 C27 C28 C29 -0.5(8)
C26 C27 C28 O3 -179.9(5)
C26 C31 O4 C33 156.3(10)
C27 C26 C31 C30 -1.3(8)
C27 C26 C31 O4 177.4(5)
C27 C28 C29 C30 0.8(8)
C27 C28 C29 C34 -177.3(5)
C27 C28 O3 C32 -8.0(8)
C28 C29 C30 C31 -1.4(8)
C28 C29 C34 C35 82.5(7)
C29 C28 O3 C32 172.6(5)
C29 C30 C31 C26 1.6(9)
C29 C30 C31 O4 -177.0(5)
C29 C34 C35 C36 -94.2(7)
C29 C34 C35 C40 87.4(7)
C30 C29 C34 C35 -95.6(7)
C30 C31 O4 C33 -25.0(12)
C31 C26 C27 C28 0.8(8)
C34 C29 C30 C31 176.7(5)
C34 C35 C36 C37 178.9(5)
C34 C35 C40 C39 -179.5(5)
C34 C35 C40 O6 0.3(8)
C35 C36 C37 C38 0.9(8)
C35 C36 C37 O5 -178.1(5)
C35 C40 O6 C42 161.4(7)
C36 C35 C40 C39 2.1(8)
C36 C35 C40 O6 -178.1(5)
C36 C37 C38 C39 1.3(8)
C36 C37 C38 C43 -176.7(5)
C36 C37 O5 C41 -25.3(8)
C37 C38 C39 C40 -1.9(9)
C37 C38 C43 C44 98.2(7)
C38 C37 O5 C41 155.6(5)
C38 C39 C40 C35 0.2(9)
C38 C39 C40 O6 -179.6(6)
C38 C43 C44 C45 -87.0(7)
C38 C43 C44 C49 92.3(7)
C39 C38 C43 C44 -79.8(8)
C39 C40 O6 C42 -18.8(10)
C40 C35 C36 C37 -2.7(8)
C43 C38 C39 C40 176.1(5)
C43 C44 C45 C46 179.2(5)
C43 C44 C49 C48 -179.3(5)
C43 C44 C49 O8 -1.0(8)
C44 C45 C46 C47 -1.2(8)
C44 C45 C46 O7 179.2(5)
C44 C49 O8 C51 150.4(5)
C45 C44 C49 C48 -0.1(8)
C45 C44 C49 O8 178.3(5)
C45 C46 C47 C48 2.6(8)
C45 C46 C47 C52 -176.4(5)
C45 C46 O7 C50 -6.8(9)
C46 C47 C48 C49 -2.9(8)
C46 C47 C52 C53 82.0(6)
C47 C46 O7 C50 173.6(6)
C47 C48 C49 C44 1.6(8)
C47 C48 C49 O8 -176.6(5)
C47 C52 C53 C54 -97.3(7)
C47 C52 C53 C58 82.7(7)
C48 C47 C52 C53 -97.0(7)
C48 C49 O8 C51 -31.3(8)
C49 C44 C45 C46 -0.1(8)
C52 C47 C48 C49 176.1(5)
C52 C53 C54 C55 177.5(5)
C52 C53 C58 C57 -178.8(5)
C52 C53 C58 O10 1.7(8)
C53 C54 C55 C56 2.1(9)
C53 C54 C55 O9 -176.9(5)
C53 C58 O10 C60 170.0(5)
C54 C53 C58 C57 1.2(8)
C54 C53 C58 O10 -178.3(5)
C54 C55 C56 C57 -0.4(8)
C54 C55 C56 C61 -177.9(5)
C54 C55 O9 C59 -8.9(9)
C55 C56 C57 C58 -0.8(8)
C55 C56 C61 C62 97.1(6)
C56 C55 O9 C59 172.0(6)
C56 C57 C58 C53 0.5(8)
C56 C57 C58 O10 179.9(5)
C56 C61 C62 C63 -83.8(6)
C56 C61 C62 C67 95.2(6)
C57 C56 C61 C62 -80.3(7)
C57 C58 O10 C60 -9.4(8)
C58 C53 C54 C55 -2.4(8)
C61 C56 C57 C58 176.7(5)
C61 C62 C63 C64 178.2(5)
C61 C62 C67 C66 -178.7(5)
C61 C62 C67 O12 0.2(7)
C62 C63 C64 C65 1.3(8)
C62 C63 C64 O11 -178.4(5)
C62 C67 O12 C69 170.8(5)
C63 C62 C67 C66 0.4(8)
C63 C62 C67 O12 179.3(5)
C63 C64 C65 C25 -178.1(5)
C63 C64 C65 C66 -1.1(8)
C63 C64 O11 C68 -65.2(9)
C64 C65 C66 C67 0.6(8)
C65 C25 C26 C27 -85.5(7)
C65 C25 C26 C31 90.9(7)
C65 C64 O11 C68 115.1(8)
C65 C66 C67 C62 -0.2(8)
C65 C66 C67 O12 -179.0(5)
C66 C67 O12 C69 -10.3(8)
C67 C62 C63 C64 -0.9(8)
Mg1 C1 C2 C3 178.6(9)
Mg1 C5 C6 C7 142.4(8)
Mg1 C13 C14 C15 148.0(13)
Mg2 C5 C6 C7 -142.1(8)
Mg2 C9 C10 C11 -177.5(12)
Mg2 C13 C14 C15 -119.1(12)
O1 C17 C18 C19 -2.2(18)
O2 C21 C22 C23 -38.3(9)
O3 C28 C29 C30 -179.8(5)
O3 C28 C29 C34 2.1(8)
O5 C37 C38 C39 -179.5(5)
O5 C37 C38 C43 2.4(8)
O7 C46 C47 C48 -177.8(5)
O7 C46 C47 C52 3.2(8)
O9 C55 C56 C57 178.7(5)
O9 C55 C56 C61 1.2(8)
O11 C64 C65 C25 1.6(8)
O11 C64 C65 C66 178.6(5)

loop_
_twin_individual_id
_twin_individual_mass_fraction_refined
1 0.57(4)
2 0.43(4)
